data_4036409
loop_
_publ_author_name
'Sharpe, Robert J.'
'Johnson, Jeffrey S.'

_publ_section_title
;
 Asymmetric Total Synthesis of the Indole Diterpene Alkaloid Paspaline.
;
_journal_issue 19
_journal_name_full 'The Journal of organic chemistry'
_journal_page_first 9740
_journal_page_last 9766
_journal_paper_doi 10.1021/acs.joc.5b01844
_journal_volume 80
_journal_year 2015
_chemical_absolute_configuration ad
_chemical_formula_moiety 'C18 H30 O3'
_chemical_formula_sum 'C18 H30 O3'
_chemical_formula_weight 294.42
_space_group_crystal_system orthorhombic
_space_group_IT_number 19
_space_group_name_Hall 'P 2ac 2ab'
_space_group_name_H-M_alt 'P 21 21 21'
_atom_sites_solution_hydrogens mixed
_atom_sites_solution_primary iterative
_audit_creation_date 2014-05-15
_audit_creation_method
;
Olex2 1.2
(compiled 2014.03.20 svn.r2914 for OlexSys, GUI svn.r4816)
;
_cell_angle_alpha 90
_cell_angle_beta 90
_cell_angle_gamma 90
_cell_formula_units_Z 8
_cell_length_a 6.2753(2)
_cell_length_b 14.5021(4)
_cell_length_c 36.3418(11)
_cell_measurement_reflns_used 4919
_cell_measurement_temperature 100
_cell_measurement_theta_max 66.41
_cell_measurement_theta_min 2.43
_cell_volume 3307.29(17)
_computing_data_reduction 'SAINT v8.34A (Bruker, 2013)'
_computing_molecular_graphics 'Olex2 (Dolomanov et al., 2009)'
_computing_publication_material 'Olex2 (Dolomanov et al., 2009)'
_computing_structure_refinement 'ShelXL (Sheldrick, 2008)'
_computing_structure_solution 'olex2.solve (Bourhis et al., 2013)'
_diffrn_ambient_temperature 100.
_diffrn_measured_fraction_theta_full 0.961
_diffrn_measured_fraction_theta_max 0.983
_diffrn_measurement_device_type 'Bruker APEX-II CCD'
_diffrn_measurement_method '\f and \w scans'
_diffrn_radiation_type CuK\a
_diffrn_radiation_wavelength 1.54178
_diffrn_reflns_av_R_equivalents 0.0785
_diffrn_reflns_av_unetI/netI 0.0666
_diffrn_reflns_Laue_measured_fraction_full 0.961
_diffrn_reflns_Laue_measured_fraction_max 0.983
_diffrn_reflns_limit_h_max 7
_diffrn_reflns_limit_h_min -7
_diffrn_reflns_limit_k_max 16
_diffrn_reflns_limit_k_min -14
_diffrn_reflns_limit_l_max 43
_diffrn_reflns_limit_l_min -42
_diffrn_reflns_number 20015
_diffrn_reflns_point_group_measured_fraction_full 0.957
_diffrn_reflns_point_group_measured_fraction_max 0.980
_diffrn_reflns_theta_full 67.679
_diffrn_reflns_theta_max 66.587
_diffrn_reflns_theta_min 2.431
_diffrn_standards_number 0
_exptl_absorpt_coefficient_mu 0.617
_exptl_absorpt_correction_T_max 1.0000
_exptl_absorpt_correction_T_min 0.8720
_exptl_absorpt_correction_type numerical
_exptl_absorpt_process_details
;
SADABS-2012/1 (Bruker,2012) was used for absorption correction.
wR2(int) was 0.0697 before and 0.0639 after correction.
The Ratio of minimum to maximum transmission is 0.8720.
The \l/2 correction factor is 0.0015.
;
_exptl_crystal_colour colourless
_exptl_crystal_density_diffrn 1.183
_exptl_crystal_description needle
_exptl_crystal_F_000 1296
_exptl_crystal_size_max 0.267
_exptl_crystal_size_mid 0.147
_exptl_crystal_size_min 0.08
_refine_diff_density_max 0.208
_refine_diff_density_min -0.177
_refine_diff_density_rms 0.045
_refine_ls_abs_structure_details
;
 Flack x determined using 1559 quotients [(I+)-(I-)]/[(I+)+(I-)]
 (Parsons and Flack (2004), Acta Cryst. A60, s61).
;
_refine_ls_abs_structure_Flack 0.0(2)
_refine_ls_extinction_coef 0.00071(16)
_refine_ls_extinction_expression Fc^*^=kFc[1+0.001xFc^2^\l^3^/sin(2\q)]^-1/4^
_refine_ls_extinction_method SHELXL
_refine_ls_goodness_of_fit_ref 1.011
_refine_ls_hydrogen_treatment mixed
_refine_ls_matrix_type full
_refine_ls_number_parameters 396
_refine_ls_number_reflns 5737
_refine_ls_number_restraints 0
_refine_ls_restrained_S_all 1.011
_refine_ls_R_factor_all 0.0740
_refine_ls_R_factor_gt 0.0512
_refine_ls_shift/su_max 0.000
_refine_ls_shift/su_mean 0.000
_refine_ls_structure_factor_coef Fsqd
_refine_ls_weighting_details
;
 w=1/[\s^2^(Fo^2^)+(0.0592P)^2^]
 where P=(Fo^2^+2Fc^2^)/3
;
_refine_ls_weighting_scheme calc
_refine_ls_wR_factor_gt 0.1119
_refine_ls_wR_factor_ref 0.1236
_reflns_Friedel_coverage 0.725
_reflns_Friedel_fraction_full 0.951
_reflns_Friedel_fraction_max 0.976
_reflns_number_gt 4468
_reflns_number_total 5737
_reflns_threshold_expression 'I > 2\s(I)'
_cod_data_source_file jo5b01844_si_002.cif
_cod_data_source_block x1405008
_cod_database_code 4036409
_shelxl_version_number 2013-2
_shelx_space_group_comment
;
The symmetry employed for this shelxl refinement is uniquely defined
by the following loop, which should always be used as a source of
symmetry information in preference to the above space-group names.
They are only intended as comments.
;
_shelx_estimated_absorpt_t_max 0.952
_shelx_estimated_absorpt_t_min 0.853
_olex2_refinement_description
;
1. Fixed Uiso
 At 1.2 times of:
  All C(H) groups, All C(H,H) groups
 At 1.5 times of:
  All C(H,H,H) groups
2.a Ternary CH refined with riding coordinates:
 C4(H4A), C5(H5), C13(H13), C22(H22), C23(H23), C31(H31)
2.b Secondary CH2 refined with riding coordinates:
 C6(H6A,H6B), C7(H7A,H7B), C10(H10A,H10B), C11(H11A,H11B), C12(H12A,H12B),
 C15(H15A,H15B), C16(H16A,H16B), C24(H24A,H24B), C25(H25A,H25B), C28(H28A,H28B),
  C29(H29A,H29B), C30(H30A,H30B), C33(H33A,H33B), C34(H34A,H34B)
2.c Idealised Me refined as rotating group:
 C1(H1A,H1B,H1C), C2(H2A,H2B,H2C), C17(H17A,H17B,H17C), C18(H18A,H18B,H18C),
 C19(H19A,H19B,H19C), C20(H20A,H20B,H20C), C35(H35A,H35B,H35C), C36(H36A,H36B,
 H36C)
;

loop_
_space_group_symop_operation_xyz
'x, y, z'
'-x+1/2, -y, z+1/2'
'x+1/2, -y+1/2, -z'
'-x, y+1/2, -z+1/2'

loop_
_atom_site_label
_atom_site_type_symbol
_atom_site_fract_x
_atom_site_fract_y
_atom_site_fract_z
_atom_site_U_iso_or_equiv
_atom_site_adp_type
_atom_site_occupancy
_atom_site_site_symmetry_order
_atom_site_calc_flag
_atom_site_refinement_flags_posn
O1 O 0.7563(7) 0.2011(2) 0.57820(9) 0.0513(9) Uani 1 1 d .
H1 H 0.786(9) 0.152(4) 0.5670(14) 0.063(18) Uiso 1 1 d .
O2 O 0.7911(5) 0.25052(19) 0.67474(7) 0.0356(7) Uani 1 1 d .
O3 O 0.8817(5) 0.4403(2) 0.79893(8) 0.0388(7) Uani 1 1 d .
C1 C 0.7686(9) 0.0914(3) 0.62807(13) 0.0477(12) Uani 1 1 d .
H1A H 0.6128 0.0882 0.6291 0.071 Uiso 1 1 calc GR
H1B H 0.8274 0.0807 0.6527 0.071 Uiso 1 1 calc GR
H1C H 0.8223 0.0442 0.6111 0.071 Uiso 1 1 calc GR
C2 C 1.0780(8) 0.1959(3) 0.61506(15) 0.0517(13) Uani 1 1 d .
H2A H 1.1423 0.1438 0.6019 0.078 Uiso 1 1 calc GR
H2B H 1.1285 0.1963 0.6406 0.078 Uiso 1 1 calc GR
H2C H 1.1188 0.2537 0.6030 0.078 Uiso 1 1 calc GR
C3 C 0.8361(8) 0.1862(3) 0.61458(12) 0.0400(11) Uani 1 1 d .
C4 C 0.7251(7) 0.2607(3) 0.63718(11) 0.0333(9) Uani 1 1 d .
H4A H 0.5682 0.2490 0.6360 0.040 Uiso 1 1 calc R
C5 C 0.6747(7) 0.3100(3) 0.69877(11) 0.0314(9) Uani 1 1 d .
H5 H 0.5194 0.2988 0.6945 0.038 Uiso 1 1 calc R
C6 C 0.7236(8) 0.2845(3) 0.73819(11) 0.0402(11) Uani 1 1 d .
H6A H 0.8735 0.2999 0.7441 0.048 Uiso 1 1 calc R
H6B H 0.7032 0.2174 0.7419 0.048 Uiso 1 1 calc R
C7 C 0.5730(8) 0.3384(3) 0.76332(11) 0.0410(11) Uani 1 1 d .
H7A H 0.6084 0.3238 0.7892 0.049 Uiso 1 1 calc R
H7B H 0.4254 0.3172 0.7588 0.049 Uiso 1 1 calc R
C8 C 0.5809(7) 0.4431(3) 0.75832(11) 0.0334(10) Uani 1 1 d .
C9 C 0.7702(7) 0.4849(3) 0.77833(11) 0.0316(9) Uani 1 1 d .
C10 C 0.8036(8) 0.5878(3) 0.77375(12) 0.0410(11) Uani 1 1 d .
H10A H 0.9446 0.6048 0.7839 0.049 Uiso 1 1 calc R
H10B H 0.6935 0.6212 0.7880 0.049 Uiso 1 1 calc R
C11 C 0.7923(8) 0.6181(3) 0.73327(12) 0.0411(11) Uani 1 1 d .
H11A H 0.7823 0.6862 0.7322 0.049 Uiso 1 1 calc R
H11B H 0.9257 0.5997 0.7207 0.049 Uiso 1 1 calc R
C12 C 0.6035(8) 0.5767(3) 0.71266(12) 0.0391(11) Uani 1 1 d .
H12A H 0.6193 0.5912 0.6862 0.047 Uiso 1 1 calc R
H12B H 0.4717 0.6073 0.7214 0.047 Uiso 1 1 calc R
C13 C 0.5752(7) 0.4715(3) 0.71676(11) 0.0317(10) Uani 1 1 d .
H13 H 0.4259 0.4588 0.7086 0.038 Uiso 1 1 calc R
C14 C 0.7186(6) 0.4118(3) 0.69096(11) 0.0274(9) Uani 1 1 d .
C15 C 0.6534(7) 0.4281(3) 0.65051(10) 0.0319(9) Uani 1 1 d .
H15A H 0.4970 0.4215 0.6481 0.038 Uiso 1 1 calc R
H15B H 0.6919 0.4918 0.6432 0.038 Uiso 1 1 calc R
C16 C 0.7646(7) 0.3591(3) 0.62461(11) 0.0341(10) Uani 1 1 d .
H16A H 0.7097 0.3672 0.5993 0.041 Uiso 1 1 calc R
H16B H 0.9197 0.3715 0.6243 0.041 Uiso 1 1 calc R
C17 C 0.3832(7) 0.4825(4) 0.77842(12) 0.0479(13) Uani 1 1 d .
H17A H 0.3917 0.4675 0.8047 0.072 Uiso 1 1 calc GR
H17B H 0.2536 0.4553 0.7680 0.072 Uiso 1 1 calc GR
H17C H 0.3790 0.5496 0.7753 0.072 Uiso 1 1 calc GR
C18 C 0.9582(6) 0.4309(3) 0.69541(12) 0.0333(10) Uani 1 1 d .
H18A H 1.0397 0.3798 0.6847 0.050 Uiso 1 1 calc GR
H18B H 0.9927 0.4366 0.7216 0.050 Uiso 1 1 calc GR
H18C H 0.9950 0.4883 0.6827 0.050 Uiso 1 1 calc GR
O4 O 0.3225(5) 0.4550(2) 0.46918(8) 0.0335(7) Uani 1 1 d .
H4 H 0.282(8) 0.502(3) 0.4653(12) 0.033(14) Uiso 1 1 d .
O5 O 0.1826(4) 0.58270(17) 0.52014(7) 0.0238(6) Uani 1 1 d .
O6 O -0.2292(4) 0.87008(19) 0.57149(7) 0.0297(6) Uani 1 1 d .
C19 C 0.3773(8) 0.3403(3) 0.51420(12) 0.0421(12) Uani 1 1 d .
H19A H 0.3592 0.2951 0.4944 0.063 Uiso 1 1 calc GR
H19B H 0.3262 0.3140 0.5374 0.063 Uiso 1 1 calc GR
H19C H 0.5284 0.3563 0.5165 0.063 Uiso 1 1 calc GR
C20 C 0.0113(7) 0.4075(3) 0.50329(13) 0.0406(11) Uani 1 1 d .
H20A H -0.0654 0.4651 0.4983 0.061 Uiso 1 1 calc GR
H20B H -0.0368 0.3817 0.5268 0.061 Uiso 1 1 calc GR
H20C H -0.0171 0.3633 0.4835 0.061 Uiso 1 1 calc GR
C21 C 0.2496(7) 0.4270(3) 0.50520(11) 0.0300(9) Uani 1 1 d .
C22 C 0.3036(6) 0.5045(3) 0.53213(10) 0.0253(8) Uani 1 1 d .
H22 H 0.4583 0.5195 0.5294 0.030 Uiso 1 1 calc R
C23 C 0.2263(6) 0.6638(2) 0.54110(10) 0.0221(8) Uani 1 1 d .
H23 H 0.3829 0.6763 0.5400 0.027 Uiso 1 1 calc R
C24 C 0.1108(6) 0.7433(3) 0.52332(10) 0.0238(8) Uani 1 1 d .
H24A H -0.0450 0.7341 0.5254 0.029 Uiso 1 1 calc R
H24B H 0.1477 0.7464 0.4969 0.029 Uiso 1 1 calc R
C25 C 0.1742(6) 0.8331(3) 0.54220(10) 0.0260(8) Uani 1 1 d .
H25A H 0.0907 0.8843 0.5314 0.031 Uiso 1 1 calc R
H25B H 0.3267 0.8454 0.5372 0.031 Uiso 1 1 calc R
C26 C 0.1389(6) 0.8324(3) 0.58381(10) 0.0231(8) Uani 1 1 d .
C27 C -0.0954(6) 0.8467(3) 0.59395(11) 0.0254(9) Uani 1 1 d .
C28 C -0.1526(6) 0.8371(3) 0.63431(10) 0.0289(9) Uani 1 1 d .
H28A H -0.3089 0.8291 0.6363 0.035 Uiso 1 1 calc R
H28B H -0.1154 0.8953 0.6470 0.035 Uiso 1 1 calc R
C29 C -0.0441(7) 0.7570(3) 0.65479(11) 0.0348(10) Uani 1 1 d .
H29A H -0.0506 0.7690 0.6816 0.042 Uiso 1 1 calc R
H29B H -0.1238 0.6994 0.6499 0.042 Uiso 1 1 calc R
C30 C 0.1896(7) 0.7434(3) 0.64346(10) 0.0322(9) Uani 1 1 d .
H30A H 0.2760 0.7933 0.6546 0.039 Uiso 1 1 calc R
H30B H 0.2407 0.6842 0.6538 0.039 Uiso 1 1 calc R
C31 C 0.2278(6) 0.7430(3) 0.60189(10) 0.0268(8) Uani 1 1 d .
H31 H 0.3860 0.7471 0.5990 0.032 Uiso 1 1 calc R
C32 C 0.1623(6) 0.6523(3) 0.58168(10) 0.0239(8) Uani 1 1 d .
C33 C 0.2902(7) 0.5697(3) 0.59653(10) 0.0289(9) Uani 1 1 d .
H33A H 0.4433 0.5861 0.5973 0.035 Uiso 1 1 calc R
H33B H 0.2437 0.5560 0.6220 0.035 Uiso 1 1 calc R
C34 C 0.2603(7) 0.4836(3) 0.57261(10) 0.0309(9) Uani 1 1 d .
H34A H 0.3585 0.4346 0.5811 0.037 Uiso 1 1 calc R
H34B H 0.1126 0.4606 0.5754 0.037 Uiso 1 1 calc R
C35 C 0.2539(6) 0.9190(3) 0.59924(11) 0.0301(9) Uani 1 1 d .
H35A H 0.2018 0.9741 0.5865 0.045 Uiso 1 1 calc GR
H35B H 0.4078 0.9130 0.5954 0.045 Uiso 1 1 calc GR
H35C H 0.2246 0.9247 0.6256 0.045 Uiso 1 1 calc GR
C36 C -0.0785(6) 0.6290(3) 0.58397(11) 0.0274(9) Uani 1 1 d .
H36A H -0.1176 0.5886 0.5634 0.041 Uiso 1 1 calc GR
H36B H -0.1617 0.6861 0.5826 0.041 Uiso 1 1 calc GR
H36C H -0.1084 0.5977 0.6073 0.041 Uiso 1 1 calc GR

loop_
_atom_site_aniso_label
_atom_site_aniso_U_11
_atom_site_aniso_U_22
_atom_site_aniso_U_33
_atom_site_aniso_U_23
_atom_site_aniso_U_13
_atom_site_aniso_U_12
O1 0.083(3) 0.040(2) 0.0306(18) -0.0056(14) -0.0043(18) 0.0114(19)
O2 0.0504(18) 0.0285(16) 0.0279(15) -0.0012(12) -0.0046(13) 0.0033(15)
O3 0.0371(17) 0.048(2) 0.0318(17) 0.0066(14) -0.0045(14) -0.0003(14)
C1 0.071(3) 0.034(3) 0.038(3) -0.0027(19) 0.001(3) -0.004(3)
C2 0.056(3) 0.043(3) 0.056(3) -0.004(2) 0.008(3) 0.013(2)
C3 0.055(3) 0.036(3) 0.030(2) -0.0002(19) 0.000(2) 0.006(2)
C4 0.035(2) 0.039(2) 0.027(2) 0.0013(17) -0.0030(18) -0.001(2)
C5 0.037(2) 0.033(2) 0.025(2) -0.0004(16) -0.0027(19) -0.0035(18)
C6 0.063(3) 0.029(2) 0.029(2) 0.0025(16) -0.003(2) -0.006(2)
C7 0.055(3) 0.045(3) 0.023(2) 0.0049(19) 0.000(2) -0.019(2)
C8 0.031(2) 0.043(3) 0.026(2) 0.0017(19) 0.0029(19) -0.0016(19)
C9 0.036(2) 0.037(2) 0.022(2) 0.0001(17) 0.0064(19) 0.0018(19)
C10 0.052(3) 0.035(3) 0.036(3) -0.0022(19) -0.002(2) 0.000(2)
C11 0.060(3) 0.029(2) 0.034(2) -0.0020(17) 0.005(2) 0.001(2)
C12 0.051(3) 0.040(3) 0.026(2) 0.0017(19) 0.005(2) 0.017(2)
C13 0.026(2) 0.042(3) 0.026(2) 0.0014(18) -0.0012(18) 0.0029(19)
C14 0.024(2) 0.032(2) 0.026(2) 0.0030(16) -0.0006(16) 0.0003(17)
C15 0.032(2) 0.037(3) 0.027(2) 0.0026(17) 0.0006(18) 0.0076(18)
C16 0.037(2) 0.040(3) 0.025(2) 0.0014(17) 0.0001(19) 0.003(2)
C17 0.033(2) 0.079(4) 0.032(3) -0.006(2) 0.005(2) 0.002(2)
C18 0.027(2) 0.037(3) 0.036(3) -0.0020(19) 0.0012(19) -0.0021(18)
O4 0.0450(18) 0.0273(18) 0.0282(17) -0.0015(12) 0.0023(14) -0.0003(14)
O5 0.0245(13) 0.0248(14) 0.0220(14) -0.0008(10) -0.0013(11) -0.0001(11)
O6 0.0228(14) 0.0365(16) 0.0299(15) -0.0006(11) -0.0002(12) 0.0044(12)
C19 0.063(3) 0.027(3) 0.037(3) -0.0015(19) -0.002(2) 0.007(2)
C20 0.043(3) 0.037(3) 0.042(3) -0.009(2) 0.001(2) -0.011(2)
C21 0.037(2) 0.027(2) 0.026(2) 0.0000(16) 0.0038(18) -0.0032(18)
C22 0.0258(19) 0.027(2) 0.023(2) 0.0009(15) -0.0002(17) 0.0012(16)
C23 0.0190(18) 0.023(2) 0.024(2) 0.0000(15) 0.0023(15) 0.0001(15)
C24 0.0207(17) 0.028(2) 0.023(2) 0.0019(16) 0.0019(15) 0.0000(16)
C25 0.0238(19) 0.024(2) 0.030(2) 0.0037(16) 0.0023(17) 0.0022(16)
C26 0.0209(19) 0.025(2) 0.024(2) -0.0016(15) 0.0005(16) -0.0011(16)
C27 0.025(2) 0.022(2) 0.029(2) -0.0038(16) 0.0008(18) -0.0021(16)
C28 0.0229(19) 0.038(2) 0.026(2) -0.0036(17) 0.0028(16) -0.0015(17)
C29 0.045(2) 0.037(3) 0.023(2) 0.0008(19) 0.0039(19) -0.002(2)
C30 0.039(2) 0.036(2) 0.022(2) -0.0007(17) -0.0083(17) 0.006(2)
C31 0.0240(19) 0.032(2) 0.025(2) 0.0004(16) -0.0016(16) 0.0037(18)
C32 0.0229(19) 0.027(2) 0.022(2) 0.0000(15) -0.0024(16) -0.0002(16)
C33 0.034(2) 0.029(2) 0.024(2) 0.0038(16) -0.0007(18) 0.0054(18)
C34 0.033(2) 0.032(2) 0.027(2) 0.0035(16) 0.0001(18) 0.0053(18)
C35 0.025(2) 0.030(2) 0.035(2) -0.0058(17) 0.0023(18) 0.0022(17)
C36 0.025(2) 0.032(2) 0.025(2) 0.0019(17) 0.0024(17) -0.0040(17)

loop_
_atom_type_symbol
_atom_type_description
_atom_type_scat_dispersion_real
_atom_type_scat_dispersion_imag
_atom_type_scat_source
C C 0.0181 0.0091 'International Tables Vol C Tables 4.2.6.8 and 6.1.1.4'
H H 0.0000 0.0000 'International Tables Vol C Tables 4.2.6.8 and 6.1.1.4'
O O 0.0492 0.0322 'International Tables Vol C Tables 4.2.6.8 and 6.1.1.4'

loop_
_geom_angle_atom_site_label_1
_geom_angle_atom_site_label_2
_geom_angle_atom_site_label_3
_geom_angle
C3 O1 H1 104(4)
C5 O2 C4 111.8(3)
H1A C1 H1B 109.5
H1A C1 H1C 109.5
H1B C1 H1C 109.5
C3 C1 H1A 109.5
C3 C1 H1B 109.5
C3 C1 H1C 109.5
H2A C2 H2B 109.5
H2A C2 H2C 109.5
H2B C2 H2C 109.5
C3 C2 H2A 109.5
C3 C2 H2B 109.5
C3 C2 H2C 109.5
O1 C3 C1 109.7(4)
O1 C3 C2 110.2(4)
O1 C3 C4 103.4(4)
C1 C3 C2 110.9(4)
C1 C3 C4 109.9(4)
C2 C3 C4 112.5(4)
O2 C4 C3 107.9(3)
O2 C4 H4A 107.9
O2 C4 C16 109.6(3)
C3 C4 H4A 107.9
C16 C4 C3 115.4(4)
C16 C4 H4A 107.9
O2 C5 H5 107.7
O2 C5 C6 109.1(3)
O2 C5 C14 112.2(3)
C6 C5 H5 107.7
C6 C5 C14 112.1(3)
C14 C5 H5 107.7
C5 C6 H6A 110.0
C5 C6 H6B 110.0
C5 C6 C7 108.4(4)
H6A C6 H6B 108.4
C7 C6 H6A 110.0
C7 C6 H6B 110.0
C6 C7 H7A 108.6
C6 C7 H7B 108.6
C6 C7 C8 114.6(4)
H7A C7 H7B 107.6
C8 C7 H7A 108.6
C8 C7 H7B 108.6
C7 C8 C13 112.0(4)
C7 C8 C17 106.5(4)
C9 C8 C7 111.4(4)
C9 C8 C13 112.1(3)
C9 C8 C17 104.7(3)
C17 C8 C13 109.9(4)
O3 C9 C8 122.3(4)
O3 C9 C10 120.8(4)
C10 C9 C8 116.6(4)
C9 C10 H10A 109.1
C9 C10 H10B 109.1
C9 C10 C11 112.4(3)
H10A C10 H10B 107.9
C11 C10 H10A 109.1
C11 C10 H10B 109.1
C10 C11 H11A 108.9
C10 C11 H11B 108.9
H11A C11 H11B 107.8
C12 C11 C10 113.2(4)
C12 C11 H11A 108.9
C12 C11 H11B 108.9
C11 C12 H12A 108.4
C11 C12 H12B 108.4
C11 C12 C13 115.5(4)
H12A C12 H12B 107.5
C13 C12 H12A 108.4
C13 C12 H12B 108.4
C8 C13 H13 105.1
C12 C13 C8 110.5(4)
C12 C13 H13 105.1
C12 C13 C14 115.0(3)
C14 C13 C8 114.9(3)
C14 C13 H13 105.1
C5 C14 C13 108.6(3)
C5 C14 C15 106.1(3)
C5 C14 C18 109.3(3)
C15 C14 C13 109.5(3)
C18 C14 C13 113.7(3)
C18 C14 C15 109.4(3)
C14 C15 H15A 109.4
C14 C15 H15B 109.4
H15A C15 H15B 108.0
C16 C15 C14 111.3(3)
C16 C15 H15A 109.4
C16 C15 H15B 109.4
C4 C16 C15 110.6(3)
C4 C16 H16A 109.5
C4 C16 H16B 109.5
C15 C16 H16A 109.5
C15 C16 H16B 109.5
H16A C16 H16B 108.1
C8 C17 H17A 109.5
C8 C17 H17B 109.5
C8 C17 H17C 109.5
H17A C17 H17B 109.5
H17A C17 H17C 109.5
H17B C17 H17C 109.5
C14 C18 H18A 109.5
C14 C18 H18B 109.5
C14 C18 H18C 109.5
H18A C18 H18B 109.5
H18A C18 H18C 109.5
H18B C18 H18C 109.5
C21 O4 H4 109(4)
C23 O5 C22 112.8(3)
H19A C19 H19B 109.5
H19A C19 H19C 109.5
H19B C19 H19C 109.5
C21 C19 H19A 109.5
C21 C19 H19B 109.5
C21 C19 H19C 109.5
H20A C20 H20B 109.5
H20A C20 H20C 109.5
H20B C20 H20C 109.5
C21 C20 H20A 109.5
C21 C20 H20B 109.5
C21 C20 H20C 109.5
O4 C21 C19 105.0(3)
O4 C21 C20 108.8(3)
O4 C21 C22 107.6(3)
C19 C21 C22 110.6(3)
C20 C21 C19 111.9(4)
C20 C21 C22 112.5(3)
O5 C22 C21 105.7(3)
O5 C22 H22 108.2
O5 C22 C34 110.8(3)
C21 C22 H22 108.2
C34 C22 C21 115.6(3)
C34 C22 H22 108.2
O5 C23 H23 108.4
O5 C23 C24 108.0(3)
O5 C23 C32 111.8(3)
C24 C23 H23 108.4
C24 C23 C32 111.6(3)
C32 C23 H23 108.4
C23 C24 H24A 109.8
C23 C24 H24B 109.8
C23 C24 C25 109.6(3)
H24A C24 H24B 108.2
C25 C24 H24A 109.8
C25 C24 H24B 109.8
C24 C25 H25A 108.8
C24 C25 H25B 108.8
C24 C25 C26 113.7(3)
H25A C25 H25B 107.7
C26 C25 H25A 108.8
C26 C25 H25B 108.8
C25 C26 C27 112.1(3)
C25 C26 C31 111.8(3)
C25 C26 C35 106.5(3)
C27 C26 C31 110.9(3)
C27 C26 C35 104.5(3)
C35 C26 C31 110.8(3)
O6 C27 C26 122.6(3)
O6 C27 C28 120.7(3)
C28 C27 C26 116.6(3)
C27 C28 H28A 108.4
C27 C28 H28B 108.4
C27 C28 C29 115.7(3)
H28A C28 H28B 107.4
C29 C28 H28A 108.4
C29 C28 H28B 108.4
C28 C29 H29A 109.0
C28 C29 H29B 109.0
H29A C29 H29B 107.8
C30 C29 C28 113.0(3)
C30 C29 H29A 109.0
C30 C29 H29B 109.0
C29 C30 H30A 108.6
C29 C30 H30B 108.6
H30A C30 H30B 107.6
C31 C30 C29 114.5(3)
C31 C30 H30A 108.6
C31 C30 H30B 108.6
C26 C31 H31 105.1
C26 C31 C32 114.1(3)
C30 C31 C26 111.0(3)
C30 C31 H31 105.1
C30 C31 C32 115.2(3)
C32 C31 H31 105.1
C23 C32 C31 106.9(3)
C23 C32 C33 106.5(3)
C23 C32 C36 109.2(3)
C33 C32 C31 110.7(3)
C33 C32 C36 108.7(3)
C36 C32 C31 114.5(3)
C32 C33 H33A 109.3
C32 C33 H33B 109.3
H33A C33 H33B 107.9
C34 C33 C32 111.8(3)
C34 C33 H33A 109.3
C34 C33 H33B 109.3
C22 C34 C33 111.3(3)
C22 C34 H34A 109.4
C22 C34 H34B 109.4
C33 C34 H34A 109.4
C33 C34 H34B 109.4
H34A C34 H34B 108.0
C26 C35 H35A 109.5
C26 C35 H35B 109.5
C26 C35 H35C 109.5
H35A C35 H35B 109.5
H35A C35 H35C 109.5
H35B C35 H35C 109.5
C32 C36 H36A 109.5
C32 C36 H36B 109.5
C32 C36 H36C 109.5
H36A C36 H36B 109.5
H36A C36 H36C 109.5
H36B C36 H36C 109.5

loop_
_geom_bond_atom_site_label_1
_geom_bond_atom_site_label_2
_geom_bond_distance
O1 H1 0.85(5)
O1 C3 1.430(5)
O2 C4 1.434(5)
O2 C5 1.429(5)
O3 C9 1.212(5)
C1 H1A 0.9800
C1 H1B 0.9800
C1 H1C 0.9800
C1 C3 1.519(6)
C2 H2A 0.9800
C2 H2B 0.9800
C2 H2C 0.9800
C2 C3 1.525(7)
C3 C4 1.526(6)
C4 H4A 1.0000
C4 C16 1.519(6)
C5 H5 1.0000
C5 C6 1.511(6)
C5 C14 1.528(6)
C6 H6A 0.9900
C6 H6B 0.9900
C6 C7 1.529(6)
C7 H7A 0.9900
C7 H7B 0.9900
C7 C8 1.530(7)
C8 C9 1.518(6)
C8 C13 1.566(6)
C8 C17 1.549(6)
C9 C10 1.516(6)
C10 H10A 0.9900
C10 H10B 0.9900
C10 C11 1.537(6)
C11 H11A 0.9900
C11 H11B 0.9900
C11 C12 1.525(7)
C12 H12A 0.9900
C12 H12B 0.9900
C12 C13 1.544(6)
C13 H13 1.0000
C13 C14 1.561(5)
C14 C15 1.544(5)
C14 C18 1.537(5)
C15 H15A 0.9900
C15 H15B 0.9900
C15 C16 1.541(5)
C16 H16A 0.9900
C16 H16B 0.9900
C17 H17A 0.9800
C17 H17B 0.9800
C17 H17C 0.9800
C18 H18A 0.9800
C18 H18B 0.9800
C18 H18C 0.9800
O4 H4 0.75(5)
O4 C21 1.445(5)
O5 C22 1.433(4)
O5 C23 1.428(4)
O6 C27 1.219(5)
C19 H19A 0.9800
C19 H19B 0.9800
C19 H19C 0.9800
C19 C21 1.525(6)
C20 H20A 0.9800
C20 H20B 0.9800
C20 H20C 0.9800
C20 C21 1.523(6)
C21 C22 1.529(5)
C22 H22 1.0000
C22 C34 1.527(5)
C23 H23 1.0000
C23 C24 1.508(5)
C23 C32 1.538(5)
C24 H24A 0.9900
C24 H24B 0.9900
C24 C25 1.525(5)
C25 H25A 0.9900
C25 H25B 0.9900
C25 C26 1.528(5)
C26 C27 1.530(5)
C26 C31 1.557(5)
C26 C35 1.554(5)
C27 C28 1.516(5)
C28 H28A 0.9900
C28 H28B 0.9900
C28 C29 1.538(6)
C29 H29A 0.9900
C29 H29B 0.9900
C29 C30 1.536(6)
C30 H30A 0.9900
C30 H30B 0.9900
C30 C31 1.530(5)
C31 H31 1.0000
C31 C32 1.562(5)
C32 C33 1.539(5)
C32 C36 1.550(5)
C33 H33A 0.9900
C33 H33B 0.9900
C33 C34 1.533(5)
C34 H34A 0.9900
C34 H34B 0.9900
C35 H35A 0.9800
C35 H35B 0.9800
C35 H35C 0.9800
C36 H36A 0.9800
C36 H36B 0.9800
C36 H36C 0.9800

loop_
_geom_torsion_atom_site_label_1
_geom_torsion_atom_site_label_2
_geom_torsion_atom_site_label_3
_geom_torsion_atom_site_label_4
_geom_torsion
O1 C3 C4 O2 178.7(3)
O1 C3 C4 C16 -58.3(5)
O2 C4 C16 C15 -55.3(4)
O2 C5 C6 C7 -171.5(3)
O2 C5 C14 C13 176.6(3)
O2 C5 C14 C15 59.0(4)
O2 C5 C14 C18 -58.8(4)
O3 C9 C10 C11 136.5(4)
C1 C3 C4 O2 61.7(5)
C1 C3 C4 C16 -175.3(4)
C2 C3 C4 O2 -62.4(5)
C2 C3 C4 C16 60.6(5)
C3 C4 C16 C15 -177.3(4)
C4 O2 C5 C6 170.2(3)
C4 O2 C5 C14 -64.9(4)
C5 O2 C4 C3 -172.6(3)
C5 O2 C4 C16 60.9(4)
C5 C6 C7 C8 -56.1(5)
C5 C14 C15 C16 -53.5(4)
C6 C5 C14 C13 -60.2(4)
C6 C5 C14 C15 -177.8(4)
C6 C5 C14 C18 64.4(5)
C6 C7 C8 C9 -80.1(5)
C6 C7 C8 C13 46.2(5)
C6 C7 C8 C17 166.3(4)
C7 C8 C9 O3 -8.2(6)
C7 C8 C9 C10 176.6(4)
C7 C8 C13 C12 -175.0(4)
C7 C8 C13 C14 -42.8(5)
C8 C9 C10 C11 -48.2(5)
C8 C13 C14 C5 49.1(4)
C8 C13 C14 C15 164.5(4)
C8 C13 C14 C18 -72.8(5)
C9 C8 C13 C12 -49.0(5)
C9 C8 C13 C14 83.2(4)
C9 C10 C11 C12 46.0(5)
C10 C11 C12 C13 -49.4(5)
C11 C12 C13 C8 50.4(5)
C11 C12 C13 C14 -81.7(5)
C12 C13 C14 C5 179.1(4)
C12 C13 C14 C15 -65.5(5)
C12 C13 C14 C18 57.2(5)
C13 C8 C9 O3 -134.5(4)
C13 C8 C9 C10 50.3(5)
C13 C14 C15 C16 -170.6(3)
C14 C5 C6 C7 63.6(5)
C14 C15 C16 C4 53.9(5)
C17 C8 C9 O3 106.5(5)
C17 C8 C9 C10 -68.7(5)
C17 C8 C13 C12 66.9(5)
C17 C8 C13 C14 -160.9(4)
C18 C14 C15 C16 64.2(5)
O4 C21 C22 O5 63.3(4)
O4 C21 C22 C34 -173.7(3)
O5 C22 C34 C33 -52.0(4)
O5 C23 C24 C25 -173.4(3)
O5 C23 C32 C31 177.3(3)
O5 C23 C32 C33 58.9(4)
O5 C23 C32 C36 -58.3(4)
O6 C27 C28 C29 142.9(4)
C19 C21 C22 O5 177.5(3)
C19 C21 C22 C34 -59.5(5)
C20 C21 C22 O5 -56.5(4)
C20 C21 C22 C34 66.5(5)
C21 C22 C34 C33 -172.1(3)
C22 O5 C23 C24 173.4(3)
C22 O5 C23 C32 -63.4(4)
C23 O5 C22 C21 -175.9(3)
C23 O5 C22 C34 58.2(4)
C23 C24 C25 C26 -55.0(4)
C23 C32 C33 C34 -53.6(4)
C24 C23 C32 C31 -61.6(4)
C24 C23 C32 C33 -179.9(3)
C24 C23 C32 C36 62.8(4)
C24 C25 C26 C27 -77.9(4)
C24 C25 C26 C31 47.3(4)
C24 C25 C26 C35 168.4(3)
C25 C26 C27 O6 -10.6(5)
C25 C26 C27 C28 173.7(3)
C25 C26 C31 C30 -179.6(3)
C25 C26 C31 C32 -47.5(4)
C26 C27 C28 C29 -41.3(5)
C26 C31 C32 C23 53.4(4)
C26 C31 C32 C33 169.0(3)
C26 C31 C32 C36 -67.7(4)
C27 C26 C31 C30 -53.7(4)
C27 C26 C31 C32 78.4(4)
C27 C28 C29 C30 39.3(5)
C28 C29 C30 C31 -47.3(5)
C29 C30 C31 C26 55.2(5)
C29 C30 C31 C32 -76.4(5)
C30 C31 C32 C23 -176.5(3)
C30 C31 C32 C33 -60.9(4)
C30 C31 C32 C36 62.4(4)
C31 C26 C27 O6 -136.4(4)
C31 C26 C27 C28 48.0(4)
C31 C32 C33 C34 -169.4(3)
C32 C23 C24 C25 63.2(4)
C32 C33 C34 C22 51.9(4)
C35 C26 C27 O6 104.3(4)
C35 C26 C27 C28 -71.4(4)
C35 C26 C31 C30 61.8(4)
C35 C26 C31 C32 -166.1(3)
C36 C32 C33 C34 64.0(4)
